data_7231902
loop_
_publ_author_name
'Doux, Jean-Marie'
'Stephant, Nicolas'
'La Salle, Annie Le Gal'
'Joubert, Olivier'
'Guyomard, Dominique'
'Quarez, Eric'

_publ_section_title
;
 New KRb2Sb4BO13 and Rb3Sb4BO13 compounds prepared by Rb+/K+ ion exchange
 from the K3Sb4BO13 ion conductor
;
_journal_issue 4
_journal_name_full CrystEngComm
_journal_page_first 594
_journal_paper_doi 10.1039/C8CE01712C
_journal_volume 21
_journal_year 2019
_chemical_formula_sum 'B O13 Rb3 Sb4'
_chemical_formula_weight 962.22
_space_group_crystal_system triclinic
_space_group_IT_number 2
_space_group_name_Hall '-P 1'
_space_group_name_H-M_alt 'P -1'
_symmetry_space_group_name_Hall '-P 1'
_symmetry_space_group_name_H-M 'P -1'
_audit_creation_method SHELXL-2018/1
_audit_update_record
;
2018-10-02 deposited with the CCDC.
2018-11-28 downloaded from the CCDC.
;
_cell_angle_alpha 82.358(7)
_cell_angle_beta 99.999(5)
_cell_angle_gamma 117.321(7)
_cell_formula_units_Z 2
_cell_length_a 7.1593(5)
_cell_length_b 7.2533(5)
_cell_length_c 13.4894(9)
_cell_measurement_reflns_used 11499
_cell_measurement_temperature 295
_cell_measurement_theta_max 34.997
_cell_measurement_theta_min 1.536
_cell_volume 611.75(8)
_computing_cell_refinement 'Dirax/LSQ (Duisenberg et al., 2000)'
_computing_data_collection 'Collect (Nonius BV, 1998)'
_computing_data_reduction 'EvalCCD (Duisenberg et al., 2003)'
_computing_molecular_graphics 'DIAMOND (Brandenburg, 1999)'
_computing_publication_material 'publCIF (Westrip, 2010)'
_computing_structure_refinement 'SHELXL-2018/1 (Sheldrick, 2018)'
_computing_structure_solution 'SHELXT (Sheldrick, 2015)'
_diffrn_ambient_temperature 295
_diffrn_measured_fraction_theta_full 1.000
_diffrn_measured_fraction_theta_max 0.998
_diffrn_measurement_device_type 'Bruker-Nonius Kappa CCD'
_diffrn_measurement_method 'phi and omega scans'
_diffrn_radiation_type MoK\a
_diffrn_radiation_wavelength 0.71073
_diffrn_reflns_av_R_equivalents 0.0361
_diffrn_reflns_av_unetI/netI 0.0441
_diffrn_reflns_Laue_measured_fraction_full 1.000
_diffrn_reflns_Laue_measured_fraction_max 0.998
_diffrn_reflns_limit_h_max 11
_diffrn_reflns_limit_h_min -11
_diffrn_reflns_limit_k_max 11
_diffrn_reflns_limit_k_min -11
_diffrn_reflns_limit_l_max 21
_diffrn_reflns_limit_l_min -21
_diffrn_reflns_number 11499
_diffrn_reflns_point_group_measured_fraction_full 1.000
_diffrn_reflns_point_group_measured_fraction_max 0.998
_diffrn_reflns_theta_full 25.242
_diffrn_reflns_theta_max 34.997
_diffrn_reflns_theta_min 1.536
_diffrn_source 'sealed X-ray tube'
_exptl_absorpt_coefficient_mu 20.665
_exptl_absorpt_correction_type gaussian
_exptl_absorpt_process_details Jana2006
_exptl_crystal_colour colourless
_exptl_crystal_density_diffrn 5.224
_exptl_crystal_description block
_exptl_crystal_F_000 848
_exptl_crystal_size_max 0.114
_exptl_crystal_size_mid 0.066
_exptl_crystal_size_min 0.056
_exptl_transmission_factor_max 0.5973
_exptl_transmission_factor_min 0.2129
_refine_diff_density_max 1.923
_refine_diff_density_min -1.897
_refine_diff_density_rms 0.373
_refine_ls_extinction_coef 0.00435(14)
_refine_ls_extinction_expression Fc^*^=kFc[1+0.001xFc^2^\l^3^/sin(2\q)]^-1/4^
_refine_ls_extinction_method 'SHELXL-2018/1 (Sheldrick 2018)'
_refine_ls_goodness_of_fit_ref 1.153
_refine_ls_hydrogen_treatment undef
_refine_ls_matrix_type full
_refine_ls_number_parameters 201
_refine_ls_number_reflns 5386
_refine_ls_number_restraints 0
_refine_ls_restrained_S_all 1.153
_refine_ls_R_factor_all 0.0463
_refine_ls_R_factor_gt 0.0337
_refine_ls_shift/su_max 0.001
_refine_ls_shift/su_mean 0.000
_refine_ls_structure_factor_coef Fsqd
_refine_ls_weighting_details 'w=1/[\s^2^(Fo^2^)+7.4622P] where P=(Fo^2^+2Fc^2^)/3'
_refine_ls_weighting_scheme calc
_refine_ls_wR_factor_gt 0.0668
_refine_ls_wR_factor_ref 0.0712
_reflns_Friedel_coverage 0.000
_reflns_number_gt 4572
_reflns_number_total 5386
_reflns_threshold_expression 'I > 2\s(I)'
_cod_data_source_file c8ce01712c1.cif
_cod_data_source_block shelx_CCDC1
_cod_depositor_comments 'Adding full bibliography for 7231901--7231903.cif.'
_cod_database_code 7231902
_shelx_shelxl_version_number 2018/1
_shelx_space_group_comment
;
The symmetry employed for this shelxl refinement is uniquely defined
by the following loop, which should always be used as a source of
symmetry information in preference to the above space-group names.
They are only intended as comments.
;

loop_
_space_group_symop_operation_xyz
'x, y, z'
'-x, -y, -z'

loop_
_atom_site_label
_atom_site_type_symbol
_atom_site_fract_x
_atom_site_fract_y
_atom_site_fract_z
_atom_site_U_iso_or_equiv
_atom_site_adp_type
_atom_site_occupancy
_atom_site_site_symmetry_order
_atom_site_calc_flag
_atom_site_refinement_flags_occupancy
Sb1 Sb 0.57357(5) 0.94081(5) 0.60714(2) 0.00482(6) Uani 1 1 d .
Sb2 Sb 0.17543(5) 0.28306(5) 0.20527(2) 0.00451(6) Uani 1 1 d .
Sb3 Sb 0.17033(5) 0.78002(5) 0.20868(2) 0.00434(6) Uani 1 1 d .
Sb4 Sb 0.68979(5) 0.29578(5) 0.21394(2) 0.00453(6) Uani 1 1 d .
Rb1 Rb 0.28155(9) 0.23104(9) 0.68658(4) 0.01441(11) Uani 1 1 d .
Rb2A Rb 0.129(3) 0.405(2) 0.4486(9) 0.0202(13) Uani 0.53(8) 1 d P
Rb2B Rb 0.104(3) 0.381(3) 0.4500(11) 0.0219(14) Uani 0.47(8) 1 d P
Rb3 Rb 0.32814(10) 0.22195(9) 0.95732(5) 0.01710(11) Uani 1 1 d .
O1 O 0.4075(6) 0.0891(6) 0.5330(3) 0.0084(6) Uani 1 1 d .
O2 O 0.2269(6) 0.8041(6) 0.0708(3) 0.0101(7) Uani 1 1 d .
O3 O 0.0723(6) -0.0064(6) 0.1710(3) 0.0097(7) Uani 1 1 d .
O4 O 0.3162(6) 0.6853(6) 0.6390(3) 0.0073(6) Uani 1 1 d .
O5 O 0.2766(6) 0.5727(6) 0.2426(3) 0.0093(7) Uani 1 1 d .
O6 O 0.2700(6) 0.2179(6) 0.3456(3) 0.0077(6) Uani 1 1 d .
O7 O 0.4559(6) 0.3708(6) 0.1617(3) 0.0086(6) Uani 1 1 d .
O8 O 0.9082(6) 0.2029(6) 0.2585(3) 0.0082(6) Uani 1 1 d .
O9 O 0.4706(6) 0.0023(6) 0.2512(3) 0.0060(6) Uani 1 1 d .
O10 O 0.8732(6) 0.5878(6) 0.1942(3) 0.0091(7) Uani 1 1 d .
O11 O 0.6842(6) 0.2317(7) 0.0774(3) 0.0105(7) Uani 1 1 d .
O12 O 0.9419(6) 0.6642(6) 0.9355(3) 0.0100(7) Uani 1 1 d .
O13 O 0.1722(6) 0.7985(6) 0.3583(3) 0.0078(6) Uani 1 1 d .
B1 B 0.8474(9) 0.2633(9) 0.0249(4) 0.0084(9) Uani 1 1 d .

loop_
_atom_site_aniso_label
_atom_site_aniso_U_11
_atom_site_aniso_U_22
_atom_site_aniso_U_33
_atom_site_aniso_U_23
_atom_site_aniso_U_13
_atom_site_aniso_U_12
Sb1 0.00503(13) 0.00526(13) 0.00433(13) -0.00049(10) 0.00016(10) 0.00254(10)
Sb2 0.00382(12) 0.00410(13) 0.00590(13) -0.00052(10) 0.00032(9) 0.00208(10)
Sb3 0.00417(12) 0.00379(13) 0.00504(13) -0.00067(10) 0.00040(9) 0.00172(10)
Sb4 0.00366(12) 0.00466(13) 0.00536(13) -0.00043(10) 0.00063(9) 0.00189(10)
Rb1 0.0155(2) 0.0158(2) 0.0162(2) -0.00113(19) 0.00352(19) 0.0102(2)
Rb2A 0.034(3) 0.023(2) 0.0130(17) 0.0017(15) 0.006(2) 0.0208(18)
Rb2B 0.023(2) 0.041(4) 0.015(2) -0.011(2) -0.0037(15) 0.024(2)
Rb3 0.0180(3) 0.0157(3) 0.0150(3) -0.0011(2) -0.00572(19) 0.0078(2)
O1 0.0142(17) 0.0132(17) 0.0036(14) -0.0005(12) 0.0010(12) 0.0111(15)
O2 0.0097(16) 0.0098(17) 0.0088(16) -0.0029(13) 0.0026(13) 0.0016(14)
O3 0.0085(16) 0.0069(16) 0.0132(17) -0.0030(13) -0.0040(13) 0.0042(13)
O4 0.0070(15) 0.0067(15) 0.0061(15) -0.0004(12) 0.0012(12) 0.0011(12)
O5 0.0058(15) 0.0050(15) 0.0175(19) -0.0008(13) -0.0008(13) 0.0035(13)
O6 0.0111(16) 0.0082(16) 0.0072(15) -0.0011(12) -0.0009(12) 0.0077(13)
O7 0.0032(14) 0.0124(17) 0.0105(16) 0.0006(13) 0.0008(12) 0.0040(13)
O8 0.0075(15) 0.0101(16) 0.0083(16) 0.0022(13) 0.0009(12) 0.0059(13)
O9 0.0052(14) 0.0064(15) 0.0063(15) -0.0027(12) 0.0009(11) 0.0020(12)
O10 0.0059(15) 0.0054(15) 0.0132(17) -0.0014(13) -0.0007(13) 0.0006(13)
O11 0.0085(16) 0.0183(19) 0.0066(16) -0.0066(14) -0.0007(12) 0.0067(15)
O12 0.0103(17) 0.0140(18) 0.0065(16) 0.0037(13) 0.0026(13) 0.0067(14)
O13 0.0069(15) 0.0051(15) 0.0073(15) -0.0020(12) 0.0024(12) -0.0017(12)
B1 0.006(2) 0.011(2) 0.007(2) -0.0023(18) 0.0012(17) 0.0028(19)

loop_
_atom_type_symbol
_atom_type_description
_atom_type_scat_dispersion_real
_atom_type_scat_dispersion_imag
_atom_type_scat_source
Rb Rb -0.9393 2.9676 'International Tables Vol C Tables 4.2.6.8 and 6.1.1.4'
Sb Sb -0.5866 1.5461 'International Tables Vol C Tables 4.2.6.8 and 6.1.1.4'
B B 0.0013 0.0007 'International Tables Vol C Tables 4.2.6.8 and 6.1.1.4'
O O 0.0106 0.0060 'International Tables Vol C Tables 4.2.6.8 and 6.1.1.4'

loop_
_geom_angle_atom_site_label_1
_geom_angle_atom_site_label_2
_geom_angle_atom_site_label_3
_geom_angle
_geom_angle_site_symmetry_1
_geom_angle_site_symmetry_3
O6 Sb1 O1 89.96(15) 2_666 2_666
O6 Sb1 O13 90.83(16) 2_666 2_676
O1 Sb1 O13 103.18(16) 2_666 2_676
O6 Sb1 O4 86.70(16) 2_666 .
O1 Sb1 O4 103.18(16) 2_666 .
O13 Sb1 O4 153.52(15) 2_676 .
O6 Sb1 O1 169.53(15) 2_666 1_565
O1 Sb1 O1 79.76(16) 2_666 1_565
O13 Sb1 O1 93.40(17) 2_676 1_565
O4 Sb1 O1 93.70(16) . 1_565
O6 Sb1 O9 98.24(15) 2_666 2_666
O1 Sb1 O9 171.80(14) 2_666 2_666
O13 Sb1 O9 76.77(14) 2_676 2_666
O4 Sb1 O9 77.51(14) . 2_666
O1 Sb1 O9 92.05(14) 1_565 2_666
O6 Sb1 Sb1 130.36(11) 2_666 2_676
O1 Sb1 Sb1 40.43(11) 2_666 2_676
O13 Sb1 Sb1 100.72(11) 2_676 2_676
O4 Sb1 Sb1 100.91(11) . 2_676
O1 Sb1 Sb1 39.33(10) 1_565 2_676
O9 Sb1 Sb1 131.38(10) 2_666 2_676
O6 Sb1 Sb4 85.14(11) 2_666 2_666
O1 Sb1 Sb4 141.75(12) 2_666 2_666
O13 Sb1 Sb4 114.78(11) 2_676 2_666
O4 Sb1 Sb4 38.74(10) . 2_666
O1 Sb1 Sb4 101.71(11) 1_565 2_666
O9 Sb1 Sb4 40.15(10) 2_666 2_666
Sb1 Sb1 Sb4 129.750(18) 2_676 2_666
O6 Sb1 Sb3 86.81(11) 2_666 2_676
O1 Sb1 Sb3 141.62(12) 2_666 2_676
O13 Sb1 Sb3 38.74(11) 2_676 2_676
O4 Sb1 Sb3 114.78(11) . 2_676
O1 Sb1 Sb3 102.45(11) 1_565 2_676
O9 Sb1 Sb3 39.78(10) 2_666 2_676
Sb1 Sb1 Sb3 130.307(18) 2_676 2_676
Sb4 Sb1 Sb3 76.048(13) 2_666 2_676
O6 Sb1 Rb1 145.42(11) 2_666 1_565
O1 Sb1 Rb1 124.60(11) 2_666 1_565
O13 Sb1 Rb1 82.85(11) 2_676 1_565
O4 Sb1 Rb1 84.33(11) . 1_565
O1 Sb1 Rb1 44.85(10) 1_565 1_565
O9 Sb1 Rb1 47.20(10) 2_666 1_565
Sb1 Sb1 Rb1 84.176(16) 2_676 1_565
Sb4 Sb1 Rb1 67.277(13) 2_666 1_565
Sb3 Sb1 Rb1 67.159(13) 2_676 1_565
O6 Sb1 Rb2A 29.2(2) 2_666 2_666
O1 Sb1 Rb2A 60.83(19) 2_666 2_666
O13 Sb1 Rb2A 98.8(3) 2_676 2_666
O4 Sb1 Rb2A 91.8(2) . 2_666
O1 Sb1 Rb2A 140.41(19) 1_565 2_666
O9 Sb1 Rb2A 127.37(19) 2_666 2_666
Sb1 Sb1 Rb2A 101.18(16) 2_676 2_666
Sb4 Sb1 Rb2A 106.87(17) 2_666 2_666
Sb3 Sb1 Rb2A 110.6(2) 2_676 2_666
Rb1 Sb1 Rb2A 173.95(16) 1_565 2_666
O6 Sb1 Rb2B 29.4(2) 2_666 2_666
O1 Sb1 Rb2B 60.5(2) 2_666 2_666
O13 Sb1 Rb2B 96.4(3) 2_676 2_666
O4 Sb1 Rb2B 94.4(3) . 2_666
O1 Sb1 Rb2B 140.3(2) 1_565 2_666
O9 Sb1 Rb2B 127.7(2) 2_666 2_666
Sb1 Sb1 Rb2B 100.95(19) 2_676 2_666
Sb4 Sb1 Rb2B 108.7(3) 2_666 2_666
Sb3 Sb1 Rb2B 109.1(2) 2_676 2_666
Rb1 Sb1 Rb2B 174.87(19) 1_565 2_666
Rb2A Sb1 Rb2B 2.5(3) 2_666 2_666
O8 Sb2 O6 83.19(15) 1_455 .
O8 Sb2 O3 89.50(16) 1_455 .
O6 Sb2 O3 91.38(16) . .
O8 Sb2 O7 175.72(16) 1_455 .
O6 Sb2 O7 93.09(16) . .
O3 Sb2 O7 92.72(16) . .
O8 Sb2 O5 89.54(16) 1_455 .
O6 Sb2 O5 87.74(16) . .
O3 Sb2 O5 178.77(17) . .
O7 Sb2 O5 88.19(16) . .
O8 Sb2 O12 93.07(15) 1_455 2_666
O6 Sb2 O12 175.92(16) . 2_666
O3 Sb2 O12 86.93(16) . 2_666
O7 Sb2 O12 90.70(16) . 2_666
O5 Sb2 O12 93.90(16) . 2_666
O8 Sb2 Rb2A 54.5(3) 1_455 .
O6 Sb2 Rb2A 45.8(2) . .
O3 Sb2 Rb2A 121.5(2) . .
O7 Sb2 Rb2A 121.3(3) . .
O5 Sb2 Rb2A 57.3(2) . .
O12 Sb2 Rb2A 132.6(2) 2_666 .
O8 Sb2 Rb2B 52.0(3) 1_455 .
O6 Sb2 Rb2B 45.8(2) . .
O3 Sb2 Rb2B 119.1(3) . .
O7 Sb2 Rb2B 123.8(3) . .
O5 Sb2 Rb2B 59.7(3) . .
O12 Sb2 Rb2B 132.4(2) 2_666 .
Rb2A Sb2 Rb2B 2.9(4) . .
O8 Sb2 Rb3 135.45(11) 1_455 1_554
O6 Sb2 Rb3 130.24(10) . 1_554
O3 Sb2 Rb3 64.98(12) . 1_554
O7 Sb2 Rb3 48.80(11) . 1_554
O5 Sb2 Rb3 116.25(12) . 1_554
O12 Sb2 Rb3 52.07(11) 2_666 1_554
Rb2A Sb2 Rb3 169.9(3) . 1_554
Rb2B Sb2 Rb3 172.5(3) . 1_554
O8 Sb2 Rb1 42.46(11) 1_455 2_556
O6 Sb2 Rb1 70.31(11) . 2_556
O3 Sb2 Rb1 51.21(12) . 2_556
O7 Sb2 Rb1 137.96(11) . 2_556
O5 Sb2 Rb1 127.62(11) . 2_556
O12 Sb2 Rb1 105.79(12) 2_666 2_556
Rb2A Sb2 Rb1 74.5(2) . 2_556
Rb2B Sb2 Rb1 71.7(3) . 2_556
Rb3 Sb2 Rb1 114.068(16) 1_554 2_556
O8 Sb2 Rb1 120.79(11) 1_455 2_666
O6 Sb2 Rb1 69.32(11) . 2_666
O3 Sb2 Rb1 139.99(11) . 2_666
O7 Sb2 Rb1 55.57(11) . 2_666
O5 Sb2 Rb1 40.30(10) . 2_666
O12 Sb2 Rb1 114.22(12) 2_666 2_666
Rb2A Sb2 Rb1 69.5(3) . 2_666
Rb2B Sb2 Rb1 72.3(3) . 2_666
Rb3 Sb2 Rb1 100.523(16) 1_554 2_666
Rb1 Sb2 Rb1 138.047(19) 2_556 2_666
O8 Sb2 Rb3 70.55(11) 1_455 2_556
O6 Sb2 Rb3 117.02(11) . 2_556
O3 Sb2 Rb3 35.28(11) . 2_556
O7 Sb2 Rb3 113.21(11) . 2_556
O5 Sb2 Rb3 144.80(11) . 2_556
O12 Sb2 Rb3 59.89(12) 2_666 2_556
Rb2A Sb2 Rb3 122.1(3) . 2_556
Rb2B Sb2 Rb3 119.2(3) . 2_556
Rb3 Sb2 Rb3 67.890(17) 1_554 2_556
Rb1 Sb2 Rb3 51.482(14) 2_556 2_556
Rb1 Sb2 Rb3 168.383(15) 2_666 2_556
O10 Sb3 O2 99.93(17) 1_455 .
O10 Sb3 O5 96.79(16) 1_455 .
O2 Sb3 O5 89.85(17) . .
O10 Sb3 O3 84.83(16) 1_455 1_565
O2 Sb3 O3 88.27(17) . 1_565
O5 Sb3 O3 177.71(17) . 1_565
O10 Sb3 O13 91.50(16) 1_455 .
O2 Sb3 O13 168.54(15) . .
O5 Sb3 O13 89.54(16) . .
O3 Sb3 O13 92.04(16) 1_565 .
O10 Sb3 O9 167.35(15) 1_455 1_565
O2 Sb3 O9 91.71(15) . 1_565
O5 Sb3 O9 88.11(15) . 1_565
O3 Sb3 O9 90.63(15) 1_565 1_565
O13 Sb3 O9 76.84(14) . 1_565
O10 Sb3 Sb1 126.16(12) 1_455 2_676
O2 Sb3 Sb1 131.65(12) . 2_676
O5 Sb3 Sb1 97.49(12) . 2_676
O3 Sb3 Sb1 82.80(11) 1_565 2_676
O13 Sb3 Sb1 37.26(10) . 2_676
O9 Sb3 Sb1 41.33(10) 1_565 2_676
O10 Sb3 Rb1 48.71(11) 1_455 2_566
O2 Sb3 Rb1 131.47(12) . 2_566
O5 Sb3 Rb1 124.68(12) . 2_566
O3 Sb3 Rb1 57.61(12) 1_565 2_566
O13 Sb3 Rb1 56.92(11) . 2_566
O9 Sb3 Rb1 119.22(10) 1_565 2_566
Sb1 Sb3 Rb1 81.223(14) 2_676 2_566
O10 Sb3 Rb3 45.50(12) 1_455 2_566
O2 Sb3 Rb3 74.84(12) . 2_566
O5 Sb3 Rb3 133.15(11) . 2_566
O3 Sb3 Rb3 47.44(11) 1_565 2_566
O13 Sb3 Rb3 113.48(11) . 2_566
O9 Sb3 Rb3 135.24(10) 1_565 2_566
Sb1 Sb3 Rb3 125.911(14) 2_676 2_566
Rb1 Sb3 Rb3 56.747(15) 2_566 2_566
O10 Sb3 Rb2A 77.7(3) 1_455 .
O2 Sb3 Rb2A 138.4(2) . .
O5 Sb3 Rb2A 50.1(2) . .
O3 Sb3 Rb2A 132.0(2) 1_565 .
O13 Sb3 Rb2A 45.0(2) . .
O9 Sb3 Rb2A 96.9(3) 1_565 .
Sb1 Sb3 Rb2A 72.9(2) 2_676 .
Rb1 Sb3 Rb2A 77.9(2) 2_566 .
Rb3 Sb3 Rb2A 121.7(2) 2_566 .
O10 Sb3 Rb1 138.05(11) 1_455 2_666
O2 Sb3 Rb1 90.97(12) . 2_666
O5 Sb3 Rb1 42.45(11) . 2_666
O3 Sb3 Rb1 136.26(11) 1_565 2_666
O13 Sb3 Rb1 80.90(11) . 2_666
O9 Sb3 Rb1 45.67(10) 1_565 2_666
Sb1 Sb3 Rb1 65.614(12) 2_676 2_666
Rb1 Sb3 Rb1 137.537(19) 2_566 2_666
Rb3 Sb3 Rb1 165.616(15) 2_566 2_666
Rb2A Sb3 Rb1 67.8(2) . 2_666
O10 Sb3 Rb2B 75.5(3) 1_455 .
O2 Sb3 Rb2B 138.1(2) . .
O5 Sb3 Rb2B 50.6(2) . .
O3 Sb3 Rb2B 131.6(2) 1_565 .
O13 Sb3 Rb2B 45.9(2) . .
O9 Sb3 Rb2B 99.2(3) 1_565 .
Sb1 Sb3 Rb2B 74.7(2) 2_676 .
Rb1 Sb3 Rb2B 76.7(2) 2_566 .
Rb3 Sb3 Rb2B 119.5(3) 2_566 .
Rb2A Sb3 Rb2B 2.3(4) . .
Rb1 Sb3 Rb2B 69.8(2) 2_666 .
O10 Sb4 O8 97.99(16) . .
O10 Sb4 O11 94.76(17) . .
O8 Sb4 O11 88.55(16) . .
O10 Sb4 O7 85.37(16) . .
O8 Sb4 O7 175.38(16) . .
O11 Sb4 O7 88.00(16) . .
O10 Sb4 O4 93.50(16) . 2_666
O8 Sb4 O4 86.77(15) . 2_666
O11 Sb4 O4 171.00(17) . 2_666
O7 Sb4 O4 96.22(15) . 2_666
O10 Sb4 O9 169.75(15) . .
O8 Sb4 O9 88.01(15) . .
O11 Sb4 O9 93.69(16) . .
O7 Sb4 O9 89.14(15) . .
O4 Sb4 O9 78.48(14) 2_666 .
O10 Sb4 Sb1 128.85(12) . 2_666
O8 Sb4 Sb1 94.72(11) . 2_666
O11 Sb4 Sb1 135.02(12) . 2_666
O7 Sb4 Sb1 85.55(11) . 2_666
O4 Sb4 Sb1 38.05(11) 2_666 2_666
O9 Sb4 Sb1 41.83(10) . 2_666
O10 Sb4 Rb1 47.57(12) . 2_666
O8 Sb4 Rb1 121.44(12) . 2_666
O11 Sb4 Rb1 131.18(13) . 2_666
O7 Sb4 Rb1 63.18(11) . 2_666
O4 Sb4 Rb1 57.68(11) 2_666 2_666
O9 Sb4 Rb1 122.18(10) . 2_666
Sb1 Sb4 Rb1 83.945(14) 2_666 2_666
O10 Sb4 Rb2B 79.2(3) . 1_655
O8 Sb4 Rb2B 46.2(2) . 1_655
O11 Sb4 Rb2B 131.8(3) . 1_655
O7 Sb4 Rb2B 138.0(2) . 1_655
O4 Sb4 Rb2B 46.8(3) 2_666 1_655
O9 Sb4 Rb2B 99.3(3) . 1_655
Sb1 Sb4 Rb2B 74.8(3) 2_666 1_655
Rb1 Sb4 Rb2B 77.9(2) 2_666 1_655
O10 Sb4 Rb3 98.14(12) . 1_554
O8 Sb4 Rb3 128.51(11) . 1_554
O11 Sb4 Rb3 41.58(11) . 1_554
O7 Sb4 Rb3 47.50(11) . 1_554
O4 Sb4 Rb3 140.21(11) 2_666 1_554
O9 Sb4 Rb3 84.40(10) . 1_554
Sb1 Sb4 Rb3 111.620(16) 2_666 1_554
Rb1 Sb4 Rb3 105.243(16) 2_666 1_554
Rb2B Sb4 Rb3 173.0(3) 1_655 1_554
O10 Sb4 Rb2A 76.9(2) . 1_655
O8 Sb4 Rb2A 46.4(2) . 1_655
O11 Sb4 Rb2A 130.7(2) . 1_655
O7 Sb4 Rb2A 138.0(2) . 1_655
O4 Sb4 Rb2A 48.3(2) 2_666 1_655
O9 Sb4 Rb2A 101.8(2) . 1_655
Sb1 Sb4 Rb2A 77.1(2) 2_666 1_655
Rb1 Sb4 Rb2A 77.01(18) 2_666 1_655
Rb2B Sb4 Rb2A 2.5(3) 1_655 1_655
Rb3 Sb4 Rb2A 171.1(2) 1_554 1_655
O10 Sb4 Rb1 140.27(11) . 2_656
O8 Sb4 Rb1 42.43(11) . 2_656
O11 Sb4 Rb1 88.53(12) . 2_656
O7 Sb4 Rb1 134.35(11) . 2_656
O4 Sb4 Rb1 82.83(11) 2_666 2_656
O9 Sb4 Rb1 45.73(10) . 2_656
Sb1 Sb4 Rb1 65.847(13) 2_666 2_656
Rb1 Sb4 Rb1 139.994(19) 2_666 2_656
Rb2B Sb4 Rb1 69.5(3) 1_655 2_656
Rb3 Sb4 Rb1 109.869(16) 1_554 2_656
Rb2A Sb4 Rb1 71.29(18) 1_655 2_656
O10 Rb1 O8 106.12(11) 2_666 2_656
O10 Rb1 O5 100.75(11) 2_666 2_666
O8 Rb1 O5 112.10(11) 2_656 2_666
O10 Rb1 O1 168.59(11) 2_666 .
O8 Rb1 O1 80.81(11) 2_656 .
O5 Rb1 O1 84.53(11) 2_666 .
O10 Rb1 O9 129.78(11) 2_666 2_656
O8 Rb1 O9 57.35(10) 2_656 2_656
O5 Rb1 O9 57.45(10) 2_666 2_656
O1 Rb1 O9 61.56(10) . 2_656
O10 Rb1 O13 56.82(10) 2_666 2_566
O8 Rb1 O13 87.94(10) 2_656 2_566
O5 Rb1 O13 154.40(10) 2_666 2_566
O1 Rb1 O13 115.43(10) . 2_566
O9 Rb1 O13 145.24(10) 2_656 2_566
O10 Rb1 O3 51.67(10) 2_666 2_556
O8 Rb1 O3 54.93(10) 2_656 2_556
O5 Rb1 O3 123.66(11) 2_666 2_556
O1 Rb1 O3 133.01(11) . 2_556
O9 Rb1 O3 100.05(10) 2_656 2_556
O13 Rb1 O3 54.75(10) 2_566 2_556
O10 Rb1 O4 56.69(10) 2_666 .
O8 Rb1 O4 157.72(10) 2_656 .
O5 Rb1 O4 86.68(10) 2_666 .
O1 Rb1 O4 114.08(10) . .
O9 Rb1 O4 143.70(10) 2_656 .
O13 Rb1 O4 70.90(10) 2_566 .
O3 Rb1 O4 105.13(10) 2_556 .
O10 Rb1 O7 49.65(10) 2_666 2_666
O8 Rb1 O7 128.36(10) 2_656 2_666
O5 Rb1 O7 51.94(10) 2_666 2_666
O1 Rb1 O7 132.69(10) . 2_666
O9 Rb1 O7 100.35(10) 2_656 2_666
O13 Rb1 O7 103.33(9) 2_566 2_666
O3 Rb1 O7 91.10(10) 2_556 2_666
O4 Rb1 O7 54.04(9) . 2_666
O10 Rb1 Rb2B 99.2(3) 2_666 .
O8 Rb1 Rb2B 116.4(3) 2_656 .
O5 Rb1 Rb2B 119.0(4) 2_666 .
O1 Rb1 Rb2B 69.5(3) . .
O9 Rb1 Rb2B 131.0(3) 2_656 .
O13 Rb1 Rb2B 59.9(3) 2_566 .
O3 Rb1 Rb2B 113.9(3) 2_556 .
O4 Rb1 Rb2B 59.1(3) . .
O7 Rb1 Rb2B 112.6(3) 2_666 .
O10 Rb1 Rb2A 99.4(2) 2_666 .
O8 Rb1 Rb2A 119.1(3) 2_656 .
O5 Rb1 Rb2A 116.0(3) 2_666 .
O1 Rb1 Rb2A 69.2(2) . .
O9 Rb1 Rb2A 130.7(2) 2_656 .
O13 Rb1 Rb2A 62.1(3) 2_566 .
O3 Rb1 Rb2A 116.4(3) 2_556 .
O4 Rb1 Rb2A 57.3(2) . .
O7 Rb1 Rb2A 110.4(2) 2_666 .
Rb2B Rb1 Rb2A 3.0(4) . .
O10 Rb1 Rb3 51.15(8) 2_666 .
O8 Rb1 Rb3 77.72(8) 2_656 .
O5 Rb1 Rb3 73.31(8) 2_666 .
O1 Rb1 Rb3 140.21(8) . .
O9 Rb1 Rb3 78.65(7) 2_656 .
O13 Rb1 Rb3 96.92(7) 2_566 .
O3 Rb1 Rb3 50.81(7) 2_556 .
O4 Rb1 Rb3 97.48(7) . .
O7 Rb1 Rb3 51.18(7) 2_666 .
Rb2B Rb1 Rb3 150.3(2) . .
Rb2A Rb1 Rb3 150.4(2) . .
O6 Rb2A O13 113.5(5) . .
O6 Rb2A O8 55.3(3) . 1_455
O13 Rb2A O8 91.4(3) . 1_455
O6 Rb2A O4 109.1(5) . 2_566
O13 Rb2A O4 77.1(3) . 2_566
O8 Rb2A O4 54.5(3) 1_455 2_566
O6 Rb2A O5 57.1(3) . .
O13 Rb2A O5 56.8(2) . .
O8 Rb2A O5 55.4(2) 1_455 .
O4 Rb2A O5 90.3(3) 2_566 .
O6 Rb2A O4 135.5(6) . .
O13 Rb2A O4 78.3(3) . .
O8 Rb2A O4 167.5(4) 1_455 .
O4 Rb2A O4 115.4(4) 2_566 .
O5 Rb2A O4 121.9(5) . .
O6 Rb2A Rb2B 171.6(5) . 2_566
O13 Rb2A Rb2B 64.3(4) . 2_566
O8 Rb2A Rb2B 116.3(4) 1_455 2_566
O4 Rb2A Rb2B 62.7(4) 2_566 2_566
O5 Rb2A Rb2B 119.4(3) . 2_566
O4 Rb2A Rb2B 52.7(3) . 2_566
O6 Rb2A Rb2A 169.7(9) . 2_566
O13 Rb2A Rb2A 66.7(4) . 2_566
O8 Rb2A Rb2A 114.7(7) 1_455 2_566
O4 Rb2A Rb2A 60.6(5) 2_566 2_566
O5 Rb2A Rb2A 121.0(5) . 2_566
O4 Rb2A Rb2A 54.7(4) . 2_566
Rb2B Rb2A Rb2A 3.2(4) 2_566 2_566
O6 Rb2A O13 128.5(4) . 2_566
O13 Rb2A O13 116.8(4) . 2_566
O8 Rb2A O13 112.7(5) 1_455 2_566
O4 Rb2A O13 73.1(3) 2_566 2_566
O5 Rb2A O13 163.4(5) . 2_566
O4 Rb2A O13 66.9(3) . 2_566
Rb2B Rb2A O13 52.5(4) 2_566 2_566
Rb2A Rb2A O13 50.1(4) 2_566 2_566
O6 Rb2A Rb1 96.4(3) . .
O13 Rb2A Rb1 134.5(5) . .
O8 Rb2A Rb1 134.1(4) 1_455 .
O4 Rb2A Rb1 125.5(5) 2_566 .
O5 Rb2A Rb1 142.5(5) . .
O4 Rb2A Rb1 56.6(2) . .
Rb2B Rb2A Rb1 90.1(3) 2_566 .
Rb2A Rb2A Rb1 89.7(5) 2_566 .
O13 Rb2A Rb1 53.74(19) 2_566 .
O6 Rb2A Sb2 32.16(17) . .
O13 Rb2A Sb2 87.7(3) . .
O8 Rb2A Sb2 32.86(16) 1_455 .
O4 Rb2A Sb2 85.3(3) 2_566 .
O5 Rb2A Sb2 33.33(16) . .
O4 Rb2A Sb2 151.1(5) . .
Rb2B Rb2A Sb2 140.67(18) 2_566 .
Rb2A Rb2A Sb2 140.4(6) 2_566 .
O13 Rb2A Sb2 141.5(5) 2_566 .
Rb1 Rb2A Sb2 128.5(4) . .
O6 Rb2A O1 48.9(2) . .
O13 Rb2A O1 144.5(6) . .
O8 Rb2A O1 96.9(4) 1_455 .
O4 Rb2A O1 134.6(5) 2_566 .
O5 Rb2A O1 100.8(4) . .
O4 Rb2A O1 95.7(3) . .
Rb2B Rb2A O1 137.6(2) 2_566 .
Rb2A Rb2A O1 136.9(5) 2_566 .
O13 Rb2A O1 91.7(3) 2_566 .
Rb1 Rb2A O1 47.55(15) . .
Sb2 Rb2A O1 81.1(3) . .
O6 Rb2B O8 56.0(3) . 1_455
O6 Rb2B O4 112.1(5) . 2_566
O8 Rb2B O4 56.4(3) 1_455 2_566
O6 Rb2B O13 109.5(6) . .
O8 Rb2B O13 90.5(4) 1_455 .
O4 Rb2B O13 77.2(3) 2_566 .
O6 Rb2B O5 55.6(3) . .
O8 Rb2B O5 54.9(3) 1_455 .
O4 Rb2B O5 90.5(4) 2_566 .
O13 Rb2B O5 54.7(3) . .
O6 Rb2B Rb2B 172.3(9) . 2_566
O8 Rb2B Rb2B 119.0(7) 1_455 2_566
O4 Rb2B Rb2B 64.1(5) 2_566 2_566
O13 Rb2B Rb2B 63.5(5) . 2_566
O5 Rb2B Rb2B 116.9(8) . 2_566
O6 Rb2B O4 131.1(6) . .
O8 Rb2B O4 165.7(6) 1_455 .
O4 Rb2B O4 116.3(5) 2_566 .
O13 Rb2B O4 75.5(4) . .
O5 Rb2B O4 116.3(6) . .
Rb2B Rb2B O4 52.2(4) 2_566 .
O6 Rb2B Rb2A 172.8(3) . 2_566
O8 Rb2B Rb2A 117.5(4) 1_455 2_566
O4 Rb2B Rb2A 62.0(4) 2_566 2_566
O13 Rb2B Rb2A 65.9(4) . 2_566
O5 Rb2B Rb2A 118.8(5) . 2_566
Rb2B Rb2B Rb2A 3.2(4) 2_566 2_566
O4 Rb2B Rb2A 54.3(3) . 2_566
O6 Rb2B O13 133.1(6) . 2_566
O8 Rb2B O13 118.3(7) 1_455 2_566
O4 Rb2B O13 76.4(4) 2_566 2_566
O13 Rb2B O13 117.2(5) . 2_566
O5 Rb2B O13 166.4(5) . 2_566
Rb2B Rb2B O13 53.8(5) 2_566 2_566
O4 Rb2B O13 67.5(3) . 2_566
Rb2A Rb2B O13 51.4(3) 2_566 2_566
O6 Rb2B Rb1 96.6(4) . .
O8 Rb2B Rb1 138.1(6) 1_455 .
O4 Rb2B Rb1 130.4(6) 2_566 .
O13 Rb2B Rb1 130.7(6) . .
O5 Rb2B Rb1 138.6(5) . .
Rb2B Rb2B Rb1 90.8(5) 2_566 .
O4 Rb2B Rb1 56.2(2) . .
Rb2A Rb2B Rb1 90.5(2) 2_566 .
O13 Rb2B Rb1 54.9(3) 2_566 .
O6 Rb2B O1 48.9(2) . .
O8 Rb2B O1 98.2(4) 1_455 .
O4 Rb2B O1 139.8(7) 2_566 .
O13 Rb2B O1 138.8(6) . .
O5 Rb2B O1 98.9(4) . .
Rb2B Rb2B O1 138.4(7) 2_566 .
O4 Rb2B O1 94.3(3) . .
Rb2A Rb2B O1 138.2(3) 2_566 .
O13 Rb2B O1 93.7(4) 2_566 .
Rb1 Rb2B O1 47.68(18) . .
O6 Rb2B Sb2 31.96(19) . .
O8 Rb2B Sb2 32.55(18) 1_455 .
O4 Rb2B Sb2 86.7(3) 2_566 .
O13 Rb2B Sb2 85.7(4) . .
O5 Rb2B Sb2 33.10(16) . .
Rb2B Rb2B Sb2 140.7(6) 2_566 .
O4 Rb2B Sb2 145.3(7) . .
Rb2A Rb2B Sb2 140.9(2) 2_566 .
O13 Rb2B Sb2 146.8(6) 2_566 .
Rb1 Rb2B Sb2 128.5(4) . .
O1 Rb2B Sb2 80.9(3) . .
O11 Rb3 O10 150.65(12) 1_556 2_666
O11 Rb3 O3 151.79(12) 1_556 2_556
O10 Rb3 O3 53.76(11) 2_666 2_556
O11 Rb3 O7 57.29(10) 1_556 1_556
O10 Rb3 O7 119.18(11) 2_666 1_556
O3 Rb3 O7 136.08(11) 2_556 1_556
O11 Rb3 O7 97.33(12) 1_556 2_666
O10 Rb3 O7 53.42(10) 2_666 2_666
O3 Rb3 O7 102.82(11) 2_556 2_666
O7 Rb3 O7 99.50(10) 1_556 2_666
O11 Rb3 O2 69.81(12) 1_556 1_546
O10 Rb3 O2 139.27(11) 2_666 1_546
O3 Rb3 O2 86.24(11) 2_556 1_546
O7 Rb3 O2 82.70(11) 1_556 1_546
O7 Rb3 O2 163.34(10) 2_666 1_546
O11 Rb3 O12 113.51(11) 1_556 2_667
O10 Rb3 O12 73.62(11) 2_666 2_667
O3 Rb3 O12 82.91(11) 2_556 2_667
O7 Rb3 O12 56.52(10) 1_556 2_667
O7 Rb3 O12 98.59(10) 2_666 2_667
O2 Rb3 O12 96.36(10) 1_546 2_667
O11 Rb3 B1 86.10(14) 1_556 2_656
O10 Rb3 B1 119.69(13) 2_666 2_656
O3 Rb3 B1 66.48(13) 2_556 2_656
O7 Rb3 B1 108.24(13) 1_556 2_656
O7 Rb3 B1 148.74(13) 2_666 2_656
O2 Rb3 B1 25.62(13) 1_546 2_656
O12 Rb3 B1 108.51(13) 2_667 2_656
O11 Rb3 O11 76.43(12) 1_556 2_656
O10 Rb3 O11 120.88(10) 2_666 2_656
O3 Rb3 O11 75.73(10) 2_556 2_656
O7 Rb3 O11 118.32(10) 1_556 2_656
O7 Rb3 O11 126.71(10) 2_666 2_656
O2 Rb3 O11 41.55(10) 1_546 2_656
O12 Rb3 O11 132.89(11) 2_667 2_656
B1 Rb3 O11 24.39(12) 2_656 2_656
O11 Rb3 O2 42.32(10) 1_556 2_666
O10 Rb3 O2 122.65(11) 2_666 2_666
O3 Rb3 O2 122.29(10) 2_556 2_666
O7 Rb3 O2 98.30(10) 1_556 2_666
O7 Rb3 O2 80.51(10) 2_666 2_666
O2 Rb3 O2 82.84(10) 1_546 2_666
O12 Rb3 O2 154.52(10) 2_667 2_666
B1 Rb3 O2 81.48(12) 2_656 2_666
O11 Rb3 O2 59.25(10) 2_656 2_666
O11 Rb3 O3 85.29(10) 1_556 1_556
O10 Rb3 O3 116.23(10) 2_666 1_556
O3 Rb3 O3 89.85(10) 2_556 1_556
O7 Rb3 O3 51.97(10) 1_556 1_556
O7 Rb3 O3 143.75(10) 2_666 1_556
O2 Rb3 O3 48.49(9) 1_546 1_556
O12 Rb3 O3 48.86(10) 2_667 1_556
B1 Rb3 O3 67.38(12) 2_656 1_556
O11 Rb3 O3 89.17(9) 2_656 1_556
O2 Rb3 O3 121.05(9) 2_666 1_556
O11 Rb3 B1 20.79(12) 1_556 1_556
O10 Rb3 B1 136.08(13) 2_666 1_556
O3 Rb3 B1 143.39(12) 2_556 1_556
O7 Rb3 B1 75.63(12) 1_556 1_556
O7 Rb3 B1 84.63(12) 2_666 1_556
O2 Rb3 B1 79.92(12) 1_546 1_556
O12 Rb3 B1 132.00(12) 2_667 1_556
B1 Rb3 B1 88.48(14) 2_656 1_556
O11 Rb3 B1 71.43(12) 2_656 1_556
O2 Rb3 B1 22.67(11) 2_666 1_556
O3 Rb3 B1 105.22(11) 1_556 1_556
Sb1 O1 Sb1 100.24(15) 2_666 1_545
Sb1 O1 Rb1 154.21(18) 2_666 .
Sb1 O1 Rb1 105.53(14) 1_545 .
Sb1 O1 Rb2B 91.4(3) 2_666 .
Sb1 O1 Rb2B 168.3(3) 1_545 .
Rb1 O1 Rb2B 62.8(2) . .
Sb1 O1 Rb2A 91.0(2) 2_666 .
Sb1 O1 Rb2A 168.1(3) 1_545 .
Rb1 O1 Rb2A 63.2(2) . .
Rb2B O1 Rb2A 2.9(4) . .
B1 O2 Sb3 147.5(4) 2_665 .
B1 O2 Rb3 81.5(3) 2_665 1_564
Sb3 O2 Rb3 116.29(16) . 1_564
B1 O2 Rb3 86.4(3) 2_665 2_666
Sb3 O2 Rb3 115.77(16) . 2_666
Rb3 O2 Rb3 97.16(10) 1_564 2_666
Sb3 O3 Sb2 135.1(2) 1_545 .
Sb3 O3 Rb3 103.07(15) 1_545 2_556
Sb2 O3 Rb3 121.79(16) . 2_556
Sb3 O3 Rb1 90.65(14) 1_545 2_556
Sb2 O3 Rb1 99.45(15) . 2_556
Rb3 O3 Rb1 72.91(9) 2_556 2_556
Sb3 O3 Rb3 99.14(14) 1_545 1_554
Sb2 O3 Rb3 84.24(13) . 1_554
Rb3 O3 Rb3 90.15(10) 2_556 1_554
Rb1 O3 Rb3 162.04(13) 2_556 1_554
Sb1 O4 Sb4 103.21(17) . 2_666
Sb1 O4 Rb2B 122.4(4) . 2_566
Sb4 O4 Rb2B 102.5(3) 2_666 2_566
Sb1 O4 Rb2A 125.2(3) . 2_566
Sb4 O4 Rb2A 101.6(3) 2_666 2_566
Rb2B O4 Rb2A 2.8(4) 2_566 2_566
Sb1 O4 Rb1 126.17(16) . .
Sb4 O4 Rb1 89.86(13) 2_666 .
Rb2B O4 Rb1 104.4(4) 2_566 .
Rb2A O4 Rb1 101.8(3) 2_566 .
Sb1 O4 Rb2A 109.0(3) . .
Sb4 O4 Rb2A 147.1(3) 2_666 .
Rb2B O4 Rb2A 65.2(3) 2_566 .
Rb2A O4 Rb2A 64.6(4) 2_566 .
Rb1 O4 Rb2A 66.0(2) . .
Sb1 O4 Rb2B 111.9(4) . .
Sb4 O4 Rb2B 144.3(4) 2_666 .
Rb2B O4 Rb2B 63.7(5) 2_566 .
Rb2A O4 Rb2B 63.0(3) 2_566 .
Rb1 O4 Rb2B 64.7(3) . .
Rb2A O4 Rb2B 2.9(4) . .
Sb3 O5 Sb2 134.4(2) . .
Sb3 O5 Rb1 110.09(15) . 2_666
Sb2 O5 Rb1 112.90(15) . 2_666
Sb3 O5 Rb2A 100.5(3) . .
Sb2 O5 Rb2A 89.4(3) . .
Rb1 O5 Rb2A 96.2(3) 2_666 .
Sb3 O5 Rb2B 100.8(3) . .
Sb2 O5 Rb2B 87.2(3) . .
Rb1 O5 Rb2B 98.8(3) 2_666 .
Rb2A O5 Rb2B 2.9(5) . .
Sb1 O6 Sb2 127.95(19) 2_666 .
Sb1 O6 Rb2A 130.0(3) 2_666 .
Sb2 O6 Rb2A 102.0(3) . .
Sb1 O6 Rb2B 129.7(3) 2_666 .
Sb2 O6 Rb2B 102.2(3) . .
Rb2A O6 Rb2B 4.0(5) . .
Sb2 O7 Sb4 132.4(2) . .
Sb2 O7 Rb3 100.70(14) . 1_554
Sb4 O7 Rb3 102.66(14) . 1_554
Sb2 O7 Rb3 121.33(16) . 2_666
Sb4 O7 Rb3 103.18(14) . 2_666
Rb3 O7 Rb3 80.50(10) 1_554 2_666
Sb2 O7 Rb1 95.39(13) . 2_666
Sb4 O7 Rb1 85.12(12) . 2_666
Rb3 O7 Rb1 149.02(14) 1_554 2_666
Rb3 O7 Rb1 68.52(8) 2_666 2_666
Sb4 O8 Sb2 129.8(2) . 1_655
Sb4 O8 Rb1 110.08(16) . 2_656
Sb2 O8 Rb1 109.77(15) 1_655 2_656
Sb4 O8 Rb2B 104.5(3) . 1_655
Sb2 O8 Rb2B 95.5(4) 1_655 1_655
Rb1 O8 Rb2B 102.4(4) 2_656 1_655
Sb4 O8 Rb2A 105.1(3) . 1_655
Sb2 O8 Rb2A 92.7(3) 1_655 1_655
Rb1 O8 Rb2A 105.1(3) 2_656 1_655
Rb2B O8 Rb2A 3.4(5) 1_655 1_655
Sb4 O9 Sb3 143.1(2) . 1_545
Sb4 O9 Sb1 98.02(15) . 2_666
Sb3 O9 Sb1 98.89(15) 1_545 2_666
Sb4 O9 Rb1 104.32(13) . 2_656
Sb3 O9 Rb1 104.35(14) 1_545 2_656
Sb1 O9 Rb1 100.86(13) 2_666 2_656
Sb4 O10 Sb3 140.1(2) . 1_655
Sb4 O10 Rb1 102.41(15) . 2_666
Sb3 O10 Rb1 100.63(15) 1_655 2_666
Sb4 O10 Rb3 110.39(15) . 2_666
Sb3 O10 Rb3 105.84(16) 1_655 2_666
Rb1 O10 Rb3 78.37(10) 2_666 2_666
B1 O11 Sb4 130.7(3) . .
B1 O11 Rb3 114.4(3) . 1_554
Sb4 O11 Rb3 110.36(15) . 1_554
B1 O11 Rb3 69.4(3) . 2_656
Sb4 O11 Rb3 118.60(17) . 2_656
Rb3 O11 Rb3 103.57(12) 1_554 2_656
B1 O12 Sb2 127.3(3) 2_766 2_666
B1 O12 Rb3 116.2(3) 2_766 2_667
Sb2 O12 Rb3 96.68(14) 2_666 2_667
Sb1 O13 Sb3 104.00(16) 2_676 .
Sb1 O13 Rb2A 121.9(4) 2_676 .
Sb3 O13 Rb2A 104.6(3) . .
Sb1 O13 Rb2B 124.5(4) 2_676 .
Sb3 O13 Rb2B 104.5(3) . .
Rb2A O13 Rb2B 2.9(5) . .
Sb1 O13 Rb1 122.69(16) 2_676 2_566
Sb3 O13 Rb1 89.80(13) . 2_566
Rb2A O13 Rb1 106.8(3) . 2_566
Rb2B O13 Rb1 103.9(4) . 2_566
Sb1 O13 Rb2B 109.3(3) 2_676 2_566
Sb3 O13 Rb2B 145.6(3) . 2_566
Rb2A O13 Rb2B 64.3(2) . 2_566
Rb2B O13 Rb2B 62.8(5) . 2_566
Rb1 O13 Rb2B 65.2(2) 2_566 2_566
Sb1 O13 Rb2A 111.7(3) 2_676 2_566
Sb3 O13 Rb2A 143.3(3) . 2_566
Rb2A O13 Rb2A 63.2(4) . 2_566
Rb2B O13 Rb2A 61.6(2) . 2_566
Rb1 O13 Rb2A 64.2(2) 2_566 2_566
Rb2B O13 Rb2A 2.4(4) 2_566 2_566
O2 B1 O12 122.6(5) 2_665 2_766
O2 B1 O11 111.7(5) 2_665 .
O12 B1 O11 125.5(5) 2_766 .
O2 B1 Rb3 72.9(3) 2_665 2_656
O12 B1 Rb3 104.1(3) 2_766 2_656
O11 B1 Rb3 86.2(3) . 2_656
O2 B1 Rb3 71.0(3) 2_665 1_554
O12 B1 Rb3 161.6(4) 2_766 1_554
O11 B1 Rb3 44.8(2) . 1_554
Rb3 B1 Rb3 91.52(14) 2_656 1_554

loop_
_geom_bond_atom_site_label_1
_geom_bond_atom_site_label_2
_geom_bond_distance
_geom_bond_site_symmetry_2
Sb1 O6 1.930(4) 2_666
Sb1 O1 1.966(4) 2_666
Sb1 O13 1.971(4) 2_676
Sb1 O4 1.985(4) .
Sb1 O1 2.011(4) 1_565
Sb1 O9 2.112(3) 2_666
Sb1 Sb1 3.0520(7) 2_676
Sb1 Sb4 3.1358(5) 2_666
Sb1 Sb3 3.1596(5) 2_676
Sb1 Rb1 3.9203(6) 1_565
Sb1 Rb2A 4.164(13) 2_666
Sb1 Rb2B 4.174(14) 2_666
Sb2 O8 1.965(4) 1_455
Sb2 O6 1.969(4) .
Sb2 O3 1.971(4) .
Sb2 O7 1.980(4) .
Sb2 O5 1.987(4) .
Sb2 O12 2.001(4) 2_666
Sb2 Rb2A 3.617(13) .
Sb2 Rb2B 3.635(15) .
Sb2 Rb3 3.8325(7) 1_554
Sb2 Rb1 3.9685(8) 2_556
Sb2 Rb1 4.0601(8) 2_666
Sb2 Rb3 4.3004(8) 2_556
Sb3 O10 1.927(4) 1_455
Sb3 O2 1.940(4) .
Sb3 O5 1.948(4) .
Sb3 O3 1.953(4) 1_565
Sb3 O13 2.038(4) .
Sb3 O9 2.046(4) 1_565
Sb3 Rb1 3.7132(7) 2_566
Sb3 Rb3 3.8647(7) 2_566
Sb3 Rb2A 3.901(11) .
Sb3 Rb1 3.9668(7) 2_666
Sb3 Rb2B 3.995(17) .
Sb4 O10 1.924(4) .
Sb4 O8 1.948(4) .
Sb4 O11 1.949(4) .
Sb4 O7 1.980(4) .
Sb4 O4 2.016(4) 2_666
Sb4 O9 2.042(4) .
Sb4 Rb1 3.7556(7) 2_666
Sb4 Rb2B 3.858(14) 1_655
Sb4 Rb3 3.8836(7) 1_554
Sb4 Rb2A 3.932(14) 1_655
Sb4 Rb1 3.9629(7) 2_656
Rb1 O10 2.839(4) 2_666
Rb1 O8 2.847(4) 2_656
Rb1 O5 2.851(4) 2_666
Rb1 O1 2.870(4) .
Rb1 O9 2.929(4) 2_656
Rb1 O13 3.111(4) 2_566
Rb1 O3 3.136(4) 2_556
Rb1 O4 3.174(4) .
Rb1 O7 3.364(4) 2_666
Rb1 Rb2B 3.453(13) .
Rb1 Rb2A 3.472(11) .
Rb1 Rb3 3.6036(9) .
Rb2A O6 2.651(14) .
Rb2A O13 2.851(12) .
Rb2A O8 2.947(15) 1_455
Rb2A O4 2.996(16) 2_566
Rb2A O5 3.042(13) .
Rb2A O4 3.197(15) .
Rb2A Rb2B 3.287(4) 2_566
Rb2A Rb2A 3.32(3) 2_566
Rb2A O13 3.410(14) 2_566
Rb2A O1 3.636(12) .
Rb2B O6 2.667(15) .
Rb2B O8 2.877(15) 1_455
Rb2B O4 2.881(16) 2_566
Rb2B O13 2.964(18) .
Rb2B O5 3.143(18) .
Rb2B Rb2B 3.27(3) 2_566
Rb2B O4 3.278(16) .
Rb2B O13 3.288(18) 2_566
Rb2B O1 3.635(14) .
Rb3 O11 2.749(4) 1_556
Rb3 O10 2.865(4) 2_666
Rb3 O3 2.922(4) 2_556
Rb3 O7 2.935(4) 1_556
Rb3 O7 3.017(4) 2_666
Rb3 O2 3.032(4) 1_546
Rb3 O12 3.044(4) 2_667
Rb3 B1 3.138(6) 2_656
Rb3 O11 3.344(4) 2_656
Rb3 O2 3.364(4) 2_666
Rb3 O3 3.491(4) 1_556
Rb3 B1 3.552(6) 1_556
O2 B1 1.372(7) 2_665
O11 B1 1.384(6) .
O12 B1 1.380(7) 2_766
